data_4135213
loop_
_publ_author_name
'Nicolaou, K. C.'
'Krieger, Johannes'
'Murhade, Ganesh M.'
'Subramanian, Parthasarathi'
'Dherange, Balu D.'
'Vourloumis, Dionisios'
'Munneke, Stefan'
'Lin, Baiwei'
'Gu, Christine'
'Sarvaiaya, Hetal'
'Sandoval, Joseph'
'Zhang, Zhaomei'
'Aujay, Monette'
'Purcell, James W.'
'Gavrilyuk, Julia'

_publ_section_title
;
 Streamlined Symmetrical Total Synthesis of Disorazole B1 and Design,
 Synthesis, and Biological Investigation of Disorazole Analogues
;
_journal_name_full 'Journal of the American Chemical Society'
_journal_paper_doi 10.1021/jacs.0c07094
_journal_year 2020
_chemical_absolute_configuration ad
_chemical_formula_moiety 'C25 H49 N O3 S Si'
_chemical_formula_sum 'C25 H49 N O3 S Si'
_chemical_formula_weight 471.80
_space_group_crystal_system monoclinic
_space_group_IT_number 4
_space_group_name_Hall 'P 2yb'
_space_group_name_H-M_alt 'P 1 21 1'
_atom_sites_solution_hydrogens mixed
_atom_sites_solution_primary dual
_audit_creation_date 2019-11-13
_audit_creation_method
;
Olex2 1.2-beta
(compiled 2018.05.29 svn.r3508 for OlexSys, GUI svn.r5506)
;
_cell_angle_alpha 90
_cell_angle_beta 99.7870(10)
_cell_angle_gamma 90
_cell_formula_units_Z 2
_cell_length_a 9.1760(2)
_cell_length_b 9.9480(2)
_cell_length_c 15.9081(3)
_cell_measurement_reflns_used 9546
_cell_measurement_temperature 100.0
_cell_measurement_theta_max 71.106
_cell_measurement_theta_min 2.818
_cell_volume 1431.00(5)
_computing_cell_refinement 'SAINT v8.38A (Bruker, 2017)'
_computing_data_collection 'APEX3 v2017.3-0 (Bruker, 2017)'
_computing_data_reduction 'SAINT v8.38A (Bruker, 2017)'
_computing_molecular_graphics 'Olex2 (Dolomanov et al., 2009)'
_computing_publication_material 'Olex2 (Dolomanov et al., 2009)'
_computing_structure_refinement 'XL (Sheldrick, 2008)'
_computing_structure_solution 'ShelXT (Sheldrick, 2015)'
_diffrn_ambient_temperature 100.0
_diffrn_detector 'Bruker APEX-II CCD'
_diffrn_detector_area_resol_mean 7.9
_diffrn_detector_type 'CCD Area Detector'
_diffrn_measured_fraction_theta_full 0.994
_diffrn_measured_fraction_theta_max 0.982
_diffrn_measurement_device 'Fixed Chi Three-Circle Diffractometer'
_diffrn_measurement_device_type 'Bruker APEX-II CCD'
_diffrn_measurement_method '\w and \f scans'
_diffrn_radiation_monochromator 'Double Bounce Multilayer Mirrors'
_diffrn_radiation_probe x-ray
_diffrn_radiation_type CuK\a
_diffrn_radiation_wavelength 1.54178
_diffrn_reflns_av_R_equivalents 0.0246
_diffrn_reflns_av_unetI/netI 0.0202
_diffrn_reflns_Laue_measured_fraction_full 0.994
_diffrn_reflns_Laue_measured_fraction_max 0.982
_diffrn_reflns_limit_h_max 11
_diffrn_reflns_limit_h_min -10
_diffrn_reflns_limit_k_max 12
_diffrn_reflns_limit_k_min -12
_diffrn_reflns_limit_l_max 19
_diffrn_reflns_limit_l_min -19
_diffrn_reflns_number 23501
_diffrn_reflns_point_group_measured_fraction_full 0.987
_diffrn_reflns_point_group_measured_fraction_max 0.965
_diffrn_reflns_theta_full 67.500
_diffrn_reflns_theta_max 71.162
_diffrn_reflns_theta_min 2.819
_diffrn_source 'Micro Focus Rotating Anode'
_diffrn_source_type 'Rigaku MicroMax-007HF'
_diffrn_standards_number 0
_exptl_absorpt_coefficient_mu 1.580
_exptl_absorpt_correction_T_max 0.5860
_exptl_absorpt_correction_T_min 0.4939
_exptl_absorpt_correction_type multi-scan
_exptl_absorpt_process_details
'SADABS-2016/2 (Bruker,2016/2) was used for absorption correction. wR2(int) was 0.0591 before and 0.0343 after correction. The Ratio of minimum to maximum transmission is 0.8428. The \l/2 correction factor is Not present.'
_exptl_crystal_colour colourless
_exptl_crystal_colour_primary colourless
_exptl_crystal_density_diffrn 1.095
_exptl_crystal_description prism
_exptl_crystal_F_000 520
_exptl_crystal_size_max 0.21
_exptl_crystal_size_mid 0.18
_exptl_crystal_size_min 0.08
_refine_diff_density_max 0.227
_refine_diff_density_min -0.127
_refine_diff_density_rms 0.030
_refine_ls_abs_structure_details
;
 Flack x determined using 2409 quotients [(I+)-(I-)]/[(I+)+(I-)]
 (Parsons, Flack and Wagner, Acta Cryst. B69 (2013) 249-259).
;
_refine_ls_abs_structure_Flack -0.012(4)
_refine_ls_extinction_method none
_refine_ls_goodness_of_fit_ref 1.038
_refine_ls_hydrogen_treatment mixed
_refine_ls_matrix_type full
_refine_ls_number_parameters 323
_refine_ls_number_reflns 5361
_refine_ls_number_restraints 17
_refine_ls_restrained_S_all 1.036
_refine_ls_R_factor_all 0.0233
_refine_ls_R_factor_gt 0.0229
_refine_ls_shift/su_max 0.001
_refine_ls_shift/su_mean 0.000
_refine_ls_structure_factor_coef Fsqd
_refine_ls_weighting_details 'w=1/[\s^2^(Fo^2^)+(0.0357P)^2^+0.2165P] where P=(Fo^2^+2Fc^2^)/3'
_refine_ls_weighting_scheme calc
_refine_ls_wR_factor_gt 0.0596
_refine_ls_wR_factor_ref 0.0600
_reflns_Friedel_coverage 0.852
_reflns_Friedel_fraction_full 0.979
_reflns_Friedel_fraction_max 0.946
_reflns_number_gt 5285
_reflns_number_total 5361
_reflns_threshold_expression 'I > 2\s(I)'
_cod_data_source_file ja0c07094_si_002.cif
_cod_data_source_block kcnic015
_cod_depositor_comments
;
The following automatic conversions were performed:

data item '_diffrn_radiation_probe' value 'X-ray' was changed to
'x-ray' in accordance with the
/home/data/users/saulius/crontab/automatic-downloads/rss-feeds/ACS/lib/dictionaries/cif_core.dic
dictionary named 'cif_core.dic' version 2.4.2 last updated on
2011-04-26.

Automatic conversion script
Id: cif_fix_values 7556 2019-12-06 15:28:31Z antanas 
;
_cod_database_code 4135213
_shelx_shelxl_version_number 2016/6
_shelx_space_group_comment
;
The symmetry employed for this shelxl refinement is uniquely defined
by the following loop, which should always be used as a source of
symmetry information in preference to the above space-group names.
They are only intended as comments.
;
_shelx_estimated_absorpt_t_max 0.884
_shelx_estimated_absorpt_t_min 0.733
_olex2_refinement_description
;
1. Fixed Uiso
 At 1.2 times of:
  All C(H) groups, All C(H,H) groups
 At 1.5 times of:
  All C(H,H,H) groups, All O(H) groups
2. Restrained distances
 C23A-C22A \\sim C23-C22 \\sim C24A-C22A \\sim C24-C22 \\sim C25A-C22A \\sim
C25-C22
 with sigma of 0.01
 Si1-C22 \\sim Si1-C22A
 with sigma of 0.01
3. Uiso/Uaniso restraints and constraints
Uanis(C22A) = Uanis(C22)
Uanis(C23A) = Uanis(C23)
4. Others
 Sof(C23A)=Sof(H23D)=Sof(H23E)=Sof(H23F)=Sof(C22A)=Sof(C25A)=Sof(H25D)=
 Sof(H25E)=Sof(H25F)=Sof(C24A)=Sof(H24D)=Sof(H24E)=Sof(H24F)=1-FVAR(1)
 Sof(C22)=Sof(C23)=Sof(H23A)=Sof(H23B)=Sof(H23C)=Sof(C24)=Sof(H24A)=Sof(H24B)=
 Sof(H24C)=Sof(C25)=Sof(H25A)=Sof(H25B)=Sof(H25C)=FVAR(1)
5.a Ternary CH refined with riding coordinates:
 C5(H5), C9(H9), C11(H11), C16(H16)
5.b Secondary CH2 refined with riding coordinates:
 C6(H6A,H6B), C10(H10A,H10B), C12(H12A,H12B)
5.c Aromatic/amide H refined with riding coordinates:
 C7(H7), C8(H8), C17(H17), C18(H18)
5.d Idealised Me refined as rotating group:
 C2(H2A,H2B,H2C), C3(H3A,H3B,H3C), C4(H4A,H4B,H4C), C14(H14A,H14B,H14C),
 C15(H15A,H15B,H15C), C19(H19A,H19B,H19C), C20(H20A,H20B,H20C), C21(H21A,H21B,
 H21C), C23(H23A,H23B,H23C), C24(H24A,H24B,H24C), C25(H25A,H25B,H25C),
 C23A(H23D,H23E,H23F), C25A(H25D,H25E,H25F), C24A(H24D,H24E,H24F)
5.e Idealised tetrahedral OH refined as rotating group:
 O2(H2)
;
_olex2_submission_special_instructions 'No special instructions were received'

loop_
_space_group_symop_operation_xyz
'x, y, z'
'-x, y+1/2, -z'

loop_
_atom_site_label
_atom_site_type_symbol
_atom_site_fract_x
_atom_site_fract_y
_atom_site_fract_z
_atom_site_U_iso_or_equiv
_atom_site_adp_type
_atom_site_occupancy
_atom_site_site_symmetry_order
_atom_site_calc_flag
_atom_site_refinement_flags_posn
_atom_site_refinement_flags_adp
_atom_site_refinement_flags_occupancy
_atom_site_disorder_assembly
_atom_site_disorder_group
S1 S 0.59845(4) 0.62889(4) 0.63392(2) 0.01749(9) Uani 1 1 d . . . . .
Si1 Si 0.72480(5) 0.40947(5) 0.89059(3) 0.02522(12) Uani 1 1 d D . . . .
O1 O 0.57779(14) 0.76960(12) 0.59970(9) 0.0253(3) Uani 1 1 d . . . . .
O2 O -0.23008(15) 0.95147(14) 0.53842(8) 0.0278(3) Uani 1 1 d . . . . .
H2 H -0.282313 0.890884 0.554997 0.042 Uiso 1 1 calc GR . . . .
O3 O 0.56474(14) 0.44280(12) 0.83013(8) 0.0244(3) Uani 1 1 d . . . . .
N1 N 0.43991(15) 0.54814(14) 0.62666(9) 0.0176(3) Uani 1 1 d . . . . .
C1 C 0.68062(18) 0.53782(17) 0.55216(11) 0.0187(3) Uani 1 1 d . . . . .
C2 C 0.83798(19) 0.59396(19) 0.56199(13) 0.0284(4) Uani 1 1 d . . . . .
H2A H 0.833918 0.689890 0.547783 0.043 Uiso 1 1 calc GR . . . .
H2B H 0.892723 0.545995 0.523454 0.043 Uiso 1 1 calc GR . . . .
H2C H 0.888026 0.581907 0.621017 0.043 Uiso 1 1 calc GR . . . .
C3 C 0.6860(2) 0.38796(18) 0.57301(11) 0.0247(4) Uani 1 1 d . . . . .
H3A H 0.725575 0.375198 0.633675 0.037 Uiso 1 1 calc GR . . . .
H3B H 0.749822 0.342119 0.538573 0.037 Uiso 1 1 calc GR . . . .
H3C H 0.585952 0.350340 0.560153 0.037 Uiso 1 1 calc GR . . . .
C4 C 0.59349(19) 0.56836(19) 0.46406(11) 0.0229(4) Uani 1 1 d . . . . .
H4A H 0.495159 0.527417 0.458384 0.034 Uiso 1 1 calc GR . . . .
H4B H 0.645829 0.531430 0.420442 0.034 Uiso 1 1 calc GR . . . .
H4C H 0.583347 0.665892 0.456606 0.034 Uiso 1 1 calc GR . . . .
C5 C 0.35429(18) 0.56433(17) 0.69701(11) 0.0186(3) Uani 1 1 d . . . . .
H5 H 0.413406 0.622120 0.741752 0.022 Uiso 1 1 calc R . . . .
C6 C 0.20825(18) 0.63847(19) 0.66319(11) 0.0229(3) Uani 1 1 d . . . . .
H6A H 0.160100 0.594176 0.609928 0.027 Uiso 1 1 calc R . . . .
H6B H 0.141322 0.629158 0.705535 0.027 Uiso 1 1 calc R . . . .
C7 C 0.2264(2) 0.78463(19) 0.64559(13) 0.0268(4) Uani 1 1 d . . . . .
H7 H 0.306061 0.808518 0.617436 0.032 Uiso 1 1 calc R . . . .
C8 C 0.1422(2) 0.88435(19) 0.66542(12) 0.0278(4) Uani 1 1 d . . . . .
H8 H 0.162234 0.971172 0.645287 0.033 Uiso 1 1 calc R . . . .
C9 C 0.0202(2) 0.87510(18) 0.71553(11) 0.0243(4) Uani 1 1 d . . . . .
H9 H 0.013910 0.787717 0.745774 0.029 Uiso 1 1 calc R . . . .
C10 C -0.0166(2) 0.9976(2) 0.76344(13) 0.0308(4) Uani 1 1 d . . . . .
H10A H -0.039603 0.984171 0.821435 0.037 Uiso 1 1 calc R . . . .
H10B H 0.036922 1.081923 0.755707 0.037 Uiso 1 1 calc R . . . .
C11 C -0.12626(19) 0.94823(17) 0.68987(11) 0.0229(4) Uani 1 1 d . . . . .
H11 H -0.212865 0.900571 0.706676 0.027 Uiso 1 1 calc R . . . .
C12 C -0.1633(2) 1.02961(18) 0.60960(12) 0.0246(4) Uani 1 1 d . . . . .
H12A H -0.231573 1.103025 0.619064 0.030 Uiso 1 1 calc R . . . .
H12B H -0.071736 1.071121 0.596500 0.030 Uiso 1 1 calc R . . . .
C13 C 0.32818(18) 0.42623(18) 0.73874(11) 0.0206(3) Uani 1 1 d . . . . .
C14 C 0.2543(2) 0.4513(2) 0.81727(13) 0.0301(4) Uani 1 1 d . . . . .
H14A H 0.312779 0.516708 0.854940 0.045 Uiso 1 1 calc GR . . . .
H14B H 0.248950 0.366668 0.848096 0.045 Uiso 1 1 calc GR . . . .
H14C H 0.154306 0.486575 0.798772 0.045 Uiso 1 1 calc GR . . . .
C15 C 0.2309(2) 0.33519(19) 0.67468(13) 0.0289(4) Uani 1 1 d . . . . .
H15A H 0.132668 0.375643 0.659006 0.043 Uiso 1 1 calc GR . . . .
H15B H 0.221652 0.246857 0.700531 0.043 Uiso 1 1 calc GR . . . .
H15C H 0.276189 0.324833 0.623529 0.043 Uiso 1 1 calc GR . . . .
C16 C 0.47932(18) 0.35698(17) 0.76767(10) 0.0196(3) Uani 1 1 d . . . . .
H16 H 0.531025 0.351487 0.717282 0.024 Uiso 1 1 calc R . . . .
C17 C 0.46904(19) 0.21713(18) 0.80214(12) 0.0234(4) Uani 1 1 d . . . . .
H17 H 0.417382 0.205026 0.848525 0.028 Uiso 1 1 calc R . . . .
C18 C 0.5276(2) 0.11026(19) 0.77171(12) 0.0278(4) Uani 1 1 d . . . . .
H18 H 0.574182 0.122935 0.723345 0.033 Uiso 1 1 calc R . . . .
C19 C 0.5269(3) -0.0291(2) 0.80690(16) 0.0410(5) Uani 1 1 d . . . . .
H19A H 0.484166 -0.091093 0.761426 0.061 Uiso 1 1 calc GR . . . .
H19B H 0.467546 -0.030975 0.852627 0.061 Uiso 1 1 calc GR . . . .
H19C H 0.628446 -0.056691 0.829715 0.061 Uiso 1 1 calc GR . . . .
C20 C 0.7020(3) 0.2951(3) 0.98069(15) 0.0512(7) Uani 1 1 d . . . . .
H20A H 0.618539 0.325737 1.006842 0.077 Uiso 1 1 calc GR . . . .
H20B H 0.792489 0.296103 1.023438 0.077 Uiso 1 1 calc GR . . . .
H20C H 0.682904 0.203406 0.959028 0.077 Uiso 1 1 calc GR . . . .
C21 C 0.8555(2) 0.3339(2) 0.82613(16) 0.0409(5) Uani 1 1 d . . . . .
H21A H 0.816791 0.247205 0.803157 0.061 Uiso 1 1 calc GR . . . .
H21B H 0.952045 0.320497 0.862341 0.061 Uiso 1 1 calc GR . . . .
H21C H 0.866559 0.394425 0.778981 0.061 Uiso 1 1 calc GR . . . .
C22 C 0.7731(9) 0.5850(9) 0.9353(7) 0.0266(12) Uani 0.460(9) 1 d D . P A 1
C23 C 0.838(4) 0.664(3) 0.8669(19) 0.042(2) Uani 0.460(9) 1 d D . P A 1
H23A H 0.929967 0.620870 0.857346 0.062 Uiso 0.460(9) 1 calc GR . P A 1
H23B H 0.858940 0.756503 0.886385 0.062 Uiso 0.460(9) 1 calc GR . P A 1
H23C H 0.766820 0.664563 0.813535 0.062 Uiso 0.460(9) 1 calc GR . P A 1
C24 C 0.8947(9) 0.5793(7) 1.0143(4) 0.056(2) Uani 0.460(9) 1 d D . P A 1
H24A H 0.853508 0.543543 1.062683 0.084 Uiso 0.460(9) 1 calc GR . P A 1
H24B H 0.933350 0.669972 1.027970 0.084 Uiso 0.460(9) 1 calc GR . P A 1
H24C H 0.974860 0.520767 1.002754 0.084 Uiso 0.460(9) 1 calc GR . P A 1
C25 C 0.6417(8) 0.6646(6) 0.9576(4) 0.0400(15) Uani 0.460(9) 1 d D . P A 1
H25A H 0.568256 0.678284 0.905880 0.060 Uiso 0.460(9) 1 calc GR . P A 1
H25B H 0.676105 0.751959 0.981566 0.060 Uiso 0.460(9) 1 calc GR . P A 1
H25C H 0.596602 0.614266 0.999532 0.060 Uiso 0.460(9) 1 calc GR . P A 1
H1 H 0.389(3) 0.541(3) 0.5773(19) 0.048 Uiso 1 1 d R . . . .
C23A C 0.817(3) 0.677(3) 0.8620(16) 0.042(2) Uani 0.540(9) 1 d D . P A 2
H23D H 0.874704 0.640091 0.820705 0.062 Uiso 0.540(9) 1 calc GR . P A 2
H23E H 0.863863 0.759751 0.886596 0.062 Uiso 0.540(9) 1 calc GR . P A 2
H23F H 0.716366 0.696251 0.833222 0.062 Uiso 0.540(9) 1 calc GR . P A 2
C22A C 0.8124(8) 0.5735(8) 0.9334(5) 0.0266(12) Uani 0.540(9) 1 d D . P A 2
C25A C 0.7150(8) 0.6243(8) 0.9964(5) 0.063(2) Uani 0.540(9) 1 d D . P A 2
H25D H 0.616014 0.645465 0.965381 0.095 Uiso 0.540(9) 1 calc GR . P A 2
H25E H 0.759237 0.705403 1.025114 0.095 Uiso 0.540(9) 1 calc GR . P A 2
H25F H 0.707621 0.554533 1.038980 0.095 Uiso 0.540(9) 1 calc GR . P A 2
C24A C 0.9683(6) 0.5480(5) 0.9825(3) 0.0428(13) Uani 0.540(9) 1 d D . P A 2
H24D H 0.963855 0.482148 1.027759 0.064 Uiso 0.540(9) 1 calc GR . P A 2
H24E H 1.010065 0.632384 1.007719 0.064 Uiso 0.540(9) 1 calc GR . P A 2
H24F H 1.030956 0.513145 0.943292 0.064 Uiso 0.540(9) 1 calc GR . P A 2

loop_
_atom_site_aniso_label
_atom_site_aniso_U_11
_atom_site_aniso_U_22
_atom_site_aniso_U_33
_atom_site_aniso_U_23
_atom_site_aniso_U_13
_atom_site_aniso_U_12
S1 0.01384(17) 0.01838(18) 0.02032(17) -0.00193(15) 0.00310(13) -0.00201(14)
Si1 0.0237(2) 0.0287(3) 0.0220(2) 0.00647(19) 0.00001(18) -0.00312(19)
O1 0.0240(6) 0.0176(6) 0.0366(7) -0.0022(5) 0.0115(5) -0.0021(5)
O2 0.0282(7) 0.0292(7) 0.0262(6) 0.0039(5) 0.0046(5) -0.0015(5)
O3 0.0226(6) 0.0202(6) 0.0291(6) -0.0002(5) 0.0009(5) 0.0007(5)
N1 0.0152(6) 0.0197(7) 0.0177(7) 0.0004(5) 0.0020(5) -0.0019(5)
C1 0.0161(8) 0.0189(8) 0.0216(8) -0.0012(6) 0.0041(6) 0.0015(6)
C2 0.0168(8) 0.0326(10) 0.0371(10) -0.0069(8) 0.0082(7) -0.0008(7)
C3 0.0296(9) 0.0202(9) 0.0251(8) 0.0021(7) 0.0068(7) 0.0065(7)
C4 0.0226(9) 0.0252(9) 0.0220(8) 0.0021(7) 0.0067(7) 0.0031(7)
C5 0.0160(8) 0.0182(8) 0.0221(8) 0.0005(7) 0.0045(6) 0.0005(6)
C6 0.0169(7) 0.0222(8) 0.0299(8) 0.0014(8) 0.0049(6) 0.0029(7)
C7 0.0203(8) 0.0283(9) 0.0336(10) 0.0098(8) 0.0097(7) 0.0043(7)
C8 0.0261(9) 0.0234(9) 0.0355(10) 0.0083(7) 0.0098(8) 0.0047(7)
C9 0.0256(9) 0.0227(9) 0.0256(8) 0.0034(7) 0.0069(7) 0.0026(7)
C10 0.0314(10) 0.0330(10) 0.0281(9) -0.0044(8) 0.0059(8) 0.0010(8)
C11 0.0231(8) 0.0215(8) 0.0258(8) -0.0011(7) 0.0092(7) 0.0016(7)
C12 0.0239(9) 0.0192(8) 0.0311(9) 0.0023(7) 0.0060(7) 0.0020(7)
C13 0.0170(7) 0.0200(8) 0.0258(8) 0.0031(7) 0.0067(6) -0.0005(6)
C14 0.0260(9) 0.0330(10) 0.0350(10) 0.0090(8) 0.0159(8) 0.0059(8)
C15 0.0224(9) 0.0242(9) 0.0385(10) 0.0029(8) 0.0002(7) -0.0056(7)
C16 0.0182(8) 0.0192(8) 0.0222(8) 0.0021(6) 0.0056(6) -0.0002(6)
C17 0.0227(8) 0.0225(9) 0.0258(9) 0.0049(7) 0.0059(7) 0.0001(7)
C18 0.0320(9) 0.0235(10) 0.0273(8) 0.0025(7) 0.0032(7) 0.0018(7)
C19 0.0528(14) 0.0221(10) 0.0481(13) 0.0053(9) 0.0086(10) 0.0061(9)
C20 0.0596(15) 0.0541(15) 0.0347(12) 0.0211(11) -0.0064(11) -0.0184(12)
C21 0.0229(10) 0.0429(13) 0.0557(14) 0.0000(11) 0.0031(9) 0.0048(9)
C22 0.019(3) 0.0385(16) 0.0226(10) -0.0051(10) 0.004(2) -0.009(2)
C23 0.054(6) 0.027(4) 0.039(3) 0.0056(17) -0.006(4) -0.008(4)
C24 0.062(5) 0.057(4) 0.038(3) 0.010(3) -0.024(3) -0.019(3)
C25 0.047(4) 0.037(3) 0.037(3) -0.013(2) 0.011(3) -0.004(2)
C23A 0.054(6) 0.027(4) 0.039(3) 0.0056(17) -0.006(4) -0.008(4)
C22A 0.019(3) 0.0385(16) 0.0226(10) -0.0051(10) 0.004(2) -0.009(2)
C25A 0.050(3) 0.064(4) 0.082(5) -0.042(4) 0.028(3) -0.008(3)
C24A 0.038(3) 0.055(3) 0.031(2) -0.007(2) -0.009(2) -0.007(2)

loop_
_atom_type_symbol
_atom_type_description
_atom_type_scat_dispersion_real
_atom_type_scat_dispersion_imag
_atom_type_scat_source
C C 0.0181 0.0091 'International Tables Vol C Tables 4.2.6.8 and 6.1.1.4'
H H 0.0000 0.0000 'International Tables Vol C Tables 4.2.6.8 and 6.1.1.4'
N N 0.0311 0.0180 'International Tables Vol C Tables 4.2.6.8 and 6.1.1.4'
O O 0.0492 0.0322 'International Tables Vol C Tables 4.2.6.8 and 6.1.1.4'
S S 0.3331 0.5567 'International Tables Vol C Tables 4.2.6.8 and 6.1.1.4'
Si Si 0.2541 0.3302 'International Tables Vol C Tables 4.2.6.8 and 6.1.1.4'

loop_
_geom_angle_atom_site_label_1
_geom_angle_atom_site_label_2
_geom_angle_atom_site_label_3
_geom_angle
_geom_angle_site_symmetry_1
_geom_angle_site_symmetry_3
_geom_angle_publ_flag
O1 S1 N1 111.91(7) . . ?
O1 S1 C1 104.08(7) . . ?
N1 S1 C1 99.94(7) . . ?
O3 Si1 C20 111.42(10) . . ?
O3 Si1 C21 110.70(9) . . ?
O3 Si1 C22 99.3(3) . . ?
O3 Si1 C22A 108.6(2) . . ?
C20 Si1 C22 108.7(4) . . ?
C20 Si1 C22A 110.2(3) . . ?
C21 Si1 C20 110.06(13) . . ?
C21 Si1 C22 116.3(3) . . ?
C21 Si1 C22A 105.8(2) . . ?
C12 O2 H2 109.5 . . ?
C16 O3 Si1 127.71(11) . . ?
S1 N1 H1 117(2) . . ?
C5 N1 S1 117.97(11) . . ?
C5 N1 H1 115(2) . . ?
C2 C1 S1 103.88(12) . . ?
C3 C1 S1 109.14(12) . . ?
C3 C1 C2 109.82(15) . . ?
C4 C1 S1 109.70(11) . . ?
C4 C1 C2 111.10(15) . . ?
C4 C1 C3 112.80(14) . . ?
C1 C2 H2A 109.5 . . ?
C1 C2 H2B 109.5 . . ?
C1 C2 H2C 109.5 . . ?
H2A C2 H2B 109.5 . . ?
H2A C2 H2C 109.5 . . ?
H2B C2 H2C 109.5 . . ?
C1 C3 H3A 109.5 . . ?
C1 C3 H3B 109.5 . . ?
C1 C3 H3C 109.5 . . ?
H3A C3 H3B 109.5 . . ?
H3A C3 H3C 109.5 . . ?
H3B C3 H3C 109.5 . . ?
C1 C4 H4A 109.5 . . ?
C1 C4 H4B 109.5 . . ?
C1 C4 H4C 109.5 . . ?
H4A C4 H4B 109.5 . . ?
H4A C4 H4C 109.5 . . ?
H4B C4 H4C 109.5 . . ?
N1 C5 H5 107.9 . . ?
N1 C5 C6 109.21(13) . . ?
N1 C5 C13 111.40(14) . . ?
C6 C5 H5 107.9 . . ?
C6 C5 C13 112.43(13) . . ?
C13 C5 H5 107.9 . . ?
C5 C6 H6A 108.7 . . ?
C5 C6 H6B 108.7 . . ?
H6A C6 H6B 107.6 . . ?
C7 C6 C5 114.33(15) . . ?
C7 C6 H6A 108.7 . . ?
C7 C6 H6B 108.7 . . ?
C6 C7 H7 116.8 . . ?
C8 C7 C6 126.43(17) . . ?
C8 C7 H7 116.8 . . ?
C7 C8 H8 116.4 . . ?
C7 C8 C9 127.16(17) . . ?
C9 C8 H8 116.4 . . ?
C8 C9 H9 115.1 . . ?
C8 C9 C10 118.45(16) . . ?
C8 C9 C11 122.61(15) . . ?
C10 C9 H9 115.1 . . ?
C10 C9 C11 59.00(12) . . ?
C11 C9 H9 115.1 . . ?
C9 C10 H10A 117.7 . . ?
C9 C10 H10B 117.7 . . ?
H10A C10 H10B 114.8 . . ?
C11 C10 C9 61.04(12) . . ?
C11 C10 H10A 117.7 . . ?
C11 C10 H10B 117.7 . . ?
C9 C11 H11 114.0 . . ?
C10 C11 C9 59.96(12) . . ?
C10 C11 H11 114.0 . . ?
C10 C11 C12 121.00(16) . . ?
C12 C11 C9 123.23(15) . . ?
C12 C11 H11 114.0 . . ?
O2 C12 C11 112.76(15) . . ?
O2 C12 H12A 109.0 . . ?
O2 C12 H12B 109.0 . . ?
C11 C12 H12A 109.0 . . ?
C11 C12 H12B 109.0 . . ?
H12A C12 H12B 107.8 . . ?
C14 C13 C5 108.83(15) . . ?
C14 C13 C16 109.07(14) . . ?
C15 C13 C5 110.58(14) . . ?
C15 C13 C14 110.41(15) . . ?
C15 C13 C16 109.04(14) . . ?
C16 C13 C5 108.88(13) . . ?
C13 C14 H14A 109.5 . . ?
C13 C14 H14B 109.5 . . ?
C13 C14 H14C 109.5 . . ?
H14A C14 H14B 109.5 . . ?
H14A C14 H14C 109.5 . . ?
H14B C14 H14C 109.5 . . ?
C13 C15 H15A 109.5 . . ?
C13 C15 H15B 109.5 . . ?
C13 C15 H15C 109.5 . . ?
H15A C15 H15B 109.5 . . ?
H15A C15 H15C 109.5 . . ?
H15B C15 H15C 109.5 . . ?
O3 C16 C13 107.29(13) . . ?
O3 C16 H16 108.0 . . ?
O3 C16 C17 110.98(14) . . ?
C13 C16 H16 108.0 . . ?
C17 C16 C13 114.32(14) . . ?
C17 C16 H16 108.0 . . ?
C16 C17 H17 118.1 . . ?
C18 C17 C16 123.83(16) . . ?
C18 C17 H17 118.1 . . ?
C17 C18 H18 117.2 . . ?
C17 C18 C19 125.56(18) . . ?
C19 C18 H18 117.2 . . ?
C18 C19 H19A 109.5 . . ?
C18 C19 H19B 109.5 . . ?
C18 C19 H19C 109.5 . . ?
H19A C19 H19B 109.5 . . ?
H19A C19 H19C 109.5 . . ?
H19B C19 H19C 109.5 . . ?
Si1 C20 H20A 109.5 . . ?
Si1 C20 H20B 109.5 . . ?
Si1 C20 H20C 109.5 . . ?
H20A C20 H20B 109.5 . . ?
H20A C20 H20C 109.5 . . ?
H20B C20 H20C 109.5 . . ?
Si1 C21 H21A 109.5 . . ?
Si1 C21 H21B 109.5 . . ?
Si1 C21 H21C 109.5 . . ?
H21A C21 H21B 109.5 . . ?
H21A C21 H21C 109.5 . . ?
H21B C21 H21C 109.5 . . ?
C23 C22 Si1 107.2(17) . . ?
C24 C22 Si1 111.2(6) . . ?
C24 C22 C23 106.4(15) . . ?
C24 C22 C25 108.7(7) . . ?
C25 C22 Si1 114.6(5) . . ?
C25 C22 C23 108.3(14) . . ?
C22 C23 H23A 109.5 . . ?
C22 C23 H23B 109.5 . . ?
C22 C23 H23C 109.5 . . ?
H23A C23 H23B 109.5 . . ?
H23A C23 H23C 109.5 . . ?
H23B C23 H23C 109.5 . . ?
C22 C24 H24A 109.5 . . ?
C22 C24 H24B 109.5 . . ?
C22 C24 H24C 109.5 . . ?
H24A C24 H24B 109.5 . . ?
H24A C24 H24C 109.5 . . ?
H24B C24 H24C 109.5 . . ?
C22 C25 H25A 109.5 . . ?
C22 C25 H25B 109.5 . . ?
C22 C25 H25C 109.5 . . ?
H25A C25 H25B 109.5 . . ?
H25A C25 H25C 109.5 . . ?
H25B C25 H25C 109.5 . . ?
H23D C23A H23E 109.5 . . ?
H23D C23A H23F 109.5 . . ?
H23E C23A H23F 109.5 . . ?
C22A C23A H23D 109.5 . . ?
C22A C23A H23E 109.5 . . ?
C22A C23A H23F 109.5 . . ?
C23A C22A Si1 111.9(14) . . ?
C25A C22A Si1 105.1(5) . . ?
C25A C22A C23A 110.8(12) . . ?
C24A C22A Si1 110.1(5) . . ?
C24A C22A C23A 110.2(11) . . ?
C24A C22A C25A 108.6(6) . . ?
C22A C25A H25D 109.5 . . ?
C22A C25A H25E 109.5 . . ?
C22A C25A H25F 109.5 . . ?
H25D C25A H25E 109.5 . . ?
H25D C25A H25F 109.5 . . ?
H25E C25A H25F 109.5 . . ?
C22A C24A H24D 109.5 . . ?
C22A C24A H24E 109.5 . . ?
C22A C24A H24F 109.5 . . ?
H24D C24A H24E 109.5 . . ?
H24D C24A H24F 109.5 . . ?
H24E C24A H24F 109.5 . . ?

loop_
_geom_bond_atom_site_label_1
_geom_bond_atom_site_label_2
_geom_bond_distance
_geom_bond_site_symmetry_2
_geom_bond_publ_flag
S1 O1 1.5022(13) . ?
S1 N1 1.6485(14) . ?
S1 C1 1.8477(17) . ?
Si1 O3 1.6468(13) . ?
Si1 C20 1.870(2) . ?
Si1 C21 1.864(2) . ?
Si1 C22 1.909(8) . ?
Si1 C22A 1.894(7) . ?
O2 H2 0.8400 . ?
O2 C12 1.423(2) . ?
O3 C16 1.437(2) . ?
N1 C5 1.482(2) . ?
N1 H1 0.85(3) . ?
C1 C2 1.531(2) . ?
C1 C3 1.526(2) . ?
C1 C4 1.522(2) . ?
C2 H2A 0.9800 . ?
C2 H2B 0.9800 . ?
C2 H2C 0.9800 . ?
C3 H3A 0.9800 . ?
C3 H3B 0.9800 . ?
C3 H3C 0.9800 . ?
C4 H4A 0.9800 . ?
C4 H4B 0.9800 . ?
C4 H4C 0.9800 . ?
C5 H5 1.0000 . ?
C5 C6 1.544(2) . ?
C5 C13 1.562(2) . ?
C6 H6A 0.9900 . ?
C6 H6B 0.9900 . ?
C6 C7 1.495(3) . ?
C7 H7 0.9500 . ?
C7 C8 1.328(3) . ?
C8 H8 0.9500 . ?
C8 C9 1.483(3) . ?
C9 H9 1.0000 . ?
C9 C10 1.506(3) . ?
C9 C11 1.522(2) . ?
C10 H10A 0.9900 . ?
C10 H10B 0.9900 . ?
C10 C11 1.491(3) . ?
C11 H11 1.0000 . ?
C11 C12 1.501(3) . ?
C12 H12A 0.9900 . ?
C12 H12B 0.9900 . ?
C13 C14 1.539(2) . ?
C13 C15 1.532(2) . ?
C13 C16 1.547(2) . ?
C14 H14A 0.9800 . ?
C14 H14B 0.9800 . ?
C14 H14C 0.9800 . ?
C15 H15A 0.9800 . ?
C15 H15B 0.9800 . ?
C15 H15C 0.9800 . ?
C16 H16 1.0000 . ?
C16 C17 1.504(2) . ?
C17 H17 0.9500 . ?
C17 C18 1.320(3) . ?
C18 H18 0.9500 . ?
C18 C19 1.496(3) . ?
C19 H19A 0.9800 . ?
C19 H19B 0.9800 . ?
C19 H19C 0.9800 . ?
C20 H20A 0.9800 . ?
C20 H20B 0.9800 . ?
C20 H20C 0.9800 . ?
C21 H21A 0.9800 . ?
C21 H21B 0.9800 . ?
C21 H21C 0.9800 . ?
C22 C23 1.542(9) . ?
C22 C24 1.533(8) . ?
C22 C25 1.533(8) . ?
C23 H23A 0.9800 . ?
C23 H23B 0.9800 . ?
C23 H23C 0.9800 . ?
C24 H24A 0.9800 . ?
C24 H24B 0.9800 . ?
C24 H24C 0.9800 . ?
C25 H25A 0.9800 . ?
C25 H25B 0.9800 . ?
C25 H25C 0.9800 . ?
C23A H23D 0.9800 . ?
C23A H23E 0.9800 . ?
C23A H23F 0.9800 . ?
C23A C22A 1.538(9) . ?
C22A C25A 1.537(7) . ?
C22A C24A 1.530(7) . ?
C25A H25D 0.9800 . ?
C25A H25E 0.9800 . ?
C25A H25F 0.9800 . ?
C24A H24D 0.9800 . ?
C24A H24E 0.9800 . ?
C24A H24F 0.9800 . ?

loop_
_geom_hbond_atom_site_label_D
_geom_hbond_atom_site_label_H
_geom_hbond_atom_site_label_A
_geom_hbond_distance_DH
_geom_hbond_distance_HA
_geom_hbond_distance_DA
_geom_hbond_angle_DHA
_geom_hbond_site_symmetry_A
O2 H2 O1 0.84 1.98 2.8136(18) 171.7 1_455
